data_1528130
loop_
_publ_author_name
'Thuery, P.'
'Zolnierek, Z.'

_publ_section_title
;
 Magnetic structure of U Co1.5 Sn2
;
_journal_name_full 'Solid State Communications'
_journal_page_first 485
_journal_page_last 489
_journal_volume 85
_journal_year 1993
_chemical_formula_sum 'Co3.08 Sn4 U2'
_space_group_IT_number 129
_symmetry_space_group_name_Hall 'P 4ab 2ab -1ab'
_symmetry_space_group_name_H-M 'P 4/n m m :1'
_cell_angle_alpha 90
_cell_angle_beta 90
_cell_angle_gamma 90
_cell_formula_units_Z 1
_cell_length_a 4.378
_cell_length_b 4.378
_cell_length_c 9.054
_cell_volume 173.537
_citation_journal_id_ASTM SSCOA4
_cod_data_source_file Thuery_SSCOA4_1993_369.cif
_cod_data_source_block Co3.08Sn4U2
_cod_original_cell_volume 173.5369
_cod_original_sg_symbol_Hall '-P 4a 2a (x-1/4,y+1/4,z)'
_cod_database_code 1528130

loop_
_symmetry_equiv_pos_as_xyz
x,y,z
-y+1/2,x+1/2,z
-x,-y,z
y+1/2,-x+1/2,z
x+1/2,-y+1/2,-z
y,x,-z
-x+1/2,y+1/2,-z
-y,-x,-z
-x+1/2,-y+1/2,-z
y,-x,-z
x+1/2,y+1/2,-z
-y,x,-z
-x,y,z
-y+1/2,-x+1/2,z
x,-y,z
y+1/2,x+1/2,z

loop_
_atom_site_label
_atom_site_type_symbol
_atom_site_fract_x
_atom_site_fract_y
_atom_site_fract_z
_atom_site_occupancy
_atom_site_U_iso_or_equiv
Co1 Co 0 0 0.5 1 0.0
Sn2 Sn 0 0.5 0.34 1 0.0
U1 U 0 0.5 0.71 1 0.0
Co2 Co 0 0.5 0.06 0.54 0.0
Sn1 Sn 0 0 0 1 0.0
